data_1514117
loop_
_publ_author_name
'Bolzan, A. A.'
'Fong, C.'
'Kennedy, B. J.'
'Howard, C. J.'

_publ_section_title
;
 Powder neutron diffraction study of pyrolusite, beta-Mn O2
;
_journal_coden_ASTM AJCHAS
_journal_name_full 'Australian Journal of Chemistry'
_journal_page_first 939
_journal_page_last 944
_journal_paper_doi 10.1071/CH9930939
_journal_volume 46
_journal_year 1993
_chemical_formula_structural 'Mn O2'
_chemical_formula_sum 'Mn O2'
_chemical_name_mineral Pyrolusite
_chemical_name_systematic 'Manganese(IV) Oxide - Beta'
_space_group_IT_number 136
_symmetry_Int_Tables_number 136
_symmetry_space_group_name_Hall '-P 4n 2n'
_symmetry_space_group_name_H-M 'P 42/m n m'
_audit_creation_date 1995/01/10
_audit_update_record 2005/10/01
_cell_angle_alpha 90.
_cell_angle_beta 90.
_cell_angle_gamma 90.
_cell_formula_units_Z 2
_cell_length_a 4.4041(1)
_cell_length_b 4.4041(1)
_cell_length_c 2.8765(1)
_cell_volume 55.793(3)
_refine_ls_R_factor_all 0.017
_cod_data_source_file 'data_MnO2melanie073716.cif'
_cod_data_source_block /var/www/cod/tmp/uploads/1396025150.02-D290F29E9218B844.cif
_cod_original_cell_volume 55.79
_cod_original_formula_sum 'Mn1 O2'
_cod_database_code 1514117

loop_
_symmetry_equiv_pos_site_id
_symmetry_equiv_pos_as_xyz
1 '-y+1/2, x+1/2, -z+1/2'
2 'y+1/2, -x+1/2, -z+1/2'
3 'y, x, -z'
4 '-y, -x, -z'
5 'y+1/2, -x+1/2, z+1/2'
6 '-y+1/2, x+1/2, z+1/2'
7 '-y, -x, z'
8 'y, x, z'
9 'x+1/2, -y+1/2, -z+1/2'
10 '-x+1/2, y+1/2, -z+1/2'
11 'x, y, -z'
12 '-x, -y, -z'
13 '-x+1/2, y+1/2, z+1/2'
14 'x+1/2, -y+1/2, z+1/2'
15 '-x, -y, z'
16 'x, y, z'

loop_
_atom_site_aniso_label
_atom_site_aniso_type_symbol
_atom_site_aniso_U_11
_atom_site_aniso_U_22
_atom_site_aniso_U_33
_atom_site_aniso_U_12
_atom_site_aniso_U_13
_atom_site_aniso_U_23
Mn1 Mn4+ 0.0040(4) 0.0040(4) 0.0011(8) 0.0006(8) 0 0
O1 O2- 0.0071(2) 0.0071(2) 0.0042(4) -.0030(3) 0 0

loop_
_atom_site_label
_atom_site_type_symbol
_atom_site_symmetry_multiplicity
_atom_site_Wyckoff_symbol
_atom_site_fract_x
_atom_site_fract_y
_atom_site_fract_z
_atom_site_occupancy
_atom_site_attached_hydrogens
Mn1 Mn4+ 2 a 0 0 0 1. 0
O1 O2- 4 f 0.3046(1) 0.3046(1) 0 1. 0

loop_
_atom_type_symbol
_atom_type_oxidation_number
Mn4+ 4
O2- -2
